data_7713819
loop_
_publ_author_name
'Carbonel, Halen'
'Mikulski, Timothy D.'
'Nugraha, Kahargyan'
'Johnston, James'
'Wang, Yichun'
'Brown, Seth N.'

_publ_section_title
;
 Optically active bis(aminophenols) and their metal complexes
;
_journal_name_full 'Dalton Transactions'
_journal_paper_doi 10.1039/D3DT02436A
_journal_year 2023
_chemical_absolute_configuration rm
_chemical_formula_moiety 'C48 H56 N2 O2, C7 H8, C H4 O'
_chemical_formula_sum 'C56 H68 N2 O3'
_chemical_formula_weight 817.12
_chemical_name_common '(R)-BiniqH4 . CH3OH . PhCH3'
_chemical_name_systematic
'(R)-2,2'-bis-N-(2-hydroxy-3,5-di-tert-butylphenyl)amino-1,1'-binaphthyl methanol toluene solvate'
_space_group_crystal_system monoclinic
_space_group_IT_number 4
_space_group_name_Hall 'P 2yb'
_space_group_name_H-M_alt 'P 1 21 1'
_atom_sites_solution_hydrogens mixed
_atom_sites_solution_primary direct
_atom_sites_solution_secondary difmap
_audit_creation_method SHELXL-2013
_audit_update_record
;
2023-07-14 deposited with the CCDC.	2023-08-28 downloaded from the CCDC.
;
_cell_angle_alpha 90
_cell_angle_beta 102.041(2)
_cell_angle_gamma 90
_cell_formula_units_Z 2
_cell_length_a 15.1059(14)
_cell_length_b 9.4304(9)
_cell_length_c 17.6428(16)
_cell_measurement_reflns_used 9836
_cell_measurement_temperature 120(2)
_cell_measurement_theta_max 26.341
_cell_measurement_theta_min 2.360
_cell_volume 2458.0(4)
_computing_cell_refinement 'Bruker SAINT'
_computing_data_collection 'Bruker APEX2'
_computing_data_reduction 'Bruker SAINT'
_computing_molecular_graphics 'Bruker SHELXTL'
_computing_publication_material 'Bruker SHELXTL'
_computing_structure_refinement 'SHELXL-2013 (Sheldrick, 2013)'
_computing_structure_solution 'SHELXS-97 (Sheldrick 2008)'
_diffrn_ambient_temperature 120(2)
_diffrn_detector_area_resol_mean 8.33
_diffrn_measured_fraction_theta_full 0.997
_diffrn_measured_fraction_theta_max 0.994
_diffrn_measurement_device_type 'Bruker APEX-II CCD'
_diffrn_measurement_method '\f and \w scans'
_diffrn_radiation_type MoK\a
_diffrn_radiation_wavelength 0.71073
_diffrn_reflns_av_R_equivalents 0.0687
_diffrn_reflns_av_unetI/netI 0.0564
_diffrn_reflns_Laue_measured_fraction_full 0.997
_diffrn_reflns_Laue_measured_fraction_max 0.994
_diffrn_reflns_limit_h_max 18
_diffrn_reflns_limit_h_min -18
_diffrn_reflns_limit_k_max 11
_diffrn_reflns_limit_k_min -11
_diffrn_reflns_limit_l_max 22
_diffrn_reflns_limit_l_min -22
_diffrn_reflns_number 82110
_diffrn_reflns_point_group_measured_fraction_full 0.991
_diffrn_reflns_point_group_measured_fraction_max 0.982
_diffrn_reflns_theta_full 25.242
_diffrn_reflns_theta_max 26.433
_diffrn_reflns_theta_min 1.617
_diffrn_source 'fine-focus sealed tube'
_exptl_absorpt_coefficient_mu 0.067
_exptl_absorpt_correction_T_max 1.0000
_exptl_absorpt_correction_T_min 0.9244
_exptl_absorpt_correction_type numerical
_exptl_absorpt_process_details
;
Krause, L., Herbst-Irmer, R., Sheldrick G.M. & Stalke D.,
 J. Appl. Cryst. 48 (2015) 3-10.
;
_exptl_crystal_colour colourless
_exptl_crystal_density_diffrn 1.104
_exptl_crystal_density_method 'not measured'
_exptl_crystal_description rod
_exptl_crystal_F_000 884
_exptl_crystal_recrystallization_method
'Crystals formed on diffusion of methanol into a toluene solution of the compound.'
_exptl_crystal_size_max 0.432
_exptl_crystal_size_mid 0.194
_exptl_crystal_size_min 0.126
_refine_diff_density_max 0.630
_refine_diff_density_min -0.425
_refine_diff_density_rms 0.069
_refine_ls_abs_structure_details
;
 Flack x determined using 2835 quotients [(I+)-(I-)]/[(I+)+(I-)]
 (Parsons and Flack (2004), Acta Cryst. A60, s61).
;
_refine_ls_abs_structure_Flack -0.7(7)
_refine_ls_extinction_method none
_refine_ls_goodness_of_fit_ref 1.239
_refine_ls_hydrogen_treatment mixed
_refine_ls_matrix_type full
_refine_ls_number_parameters 630
_refine_ls_number_reflns 9921
_refine_ls_number_restraints 37
_refine_ls_restrained_S_all 1.239
_refine_ls_R_factor_all 0.1268
_refine_ls_R_factor_gt 0.0888
_refine_ls_shift/su_max 0.000
_refine_ls_shift/su_mean 0.000
_refine_ls_structure_factor_coef Fsqd
_refine_ls_weighting_details 'w=1/[\s^2^(Fo^2^)+(0.0502P)^2^+5.0527P] where P=(Fo^2^+2Fc^2^)/3'
_refine_ls_weighting_scheme calc
_refine_ls_wR_factor_gt 0.1977
_refine_ls_wR_factor_ref 0.2183
_reflns_Friedel_coverage 0.859
_reflns_Friedel_fraction_full 0.984
_reflns_Friedel_fraction_max 0.969
_reflns_number_gt 7691
_reflns_number_total 9921
_reflns_threshold_expression 'I > 2\s(I)'
_cod_data_source_file d3dt02436a2.cif
_cod_data_source_block biniqh4
_cod_original_sg_symbol_H-M 'P 21'
_cod_database_code 7713819
_shelx_space_group_comment
;
The symmetry employed for this shelxl refinement is uniquely defined
by the following loop, which should always be used as a source of
symmetry information in preference to the above space-group names.
They are only intended as comments.
;
_shelx_estimated_absorpt_t_min 0.972
_shelx_estimated_absorpt_t_max 0.992
_shelxl_version_number 2013-4

loop_
_space_group_symop_operation_xyz
'x, y, z'
'-x, y+1/2, -z'

loop_
_atom_site_label
_atom_site_type_symbol
_atom_site_fract_x
_atom_site_fract_y
_atom_site_fract_z
_atom_site_U_iso_or_equiv
_atom_site_adp_type
_atom_site_occupancy
_atom_site_site_symmetry_order
_atom_site_calc_flag
_atom_site_refinement_flags_posn
_atom_site_refinement_flags_adp
_atom_site_refinement_flags_occupancy
_atom_site_disorder_assembly
_atom_site_disorder_group
O1 O 0.7770(4) 0.3064(5) 0.4580(3) 0.0346(12) Uani 1 1 d . . . . .
H1O H 0.7788 0.3157 0.4110 0.041 Uiso 1 1 calc R U . . .
N1 N 0.6999(4) 0.1567(6) 0.3291(3) 0.0255(13) Uani 1 1 d . . . . .
O2 O 0.9269(4) 0.4855(6) 0.1901(3) 0.0373(13) Uani 1 1 d . . . . .
N2 N 0.7639(4) 0.3545(6) 0.1471(3) 0.0232(12) Uani 1 1 d . . . . .
C11 C 0.7367(4) 0.1808(7) 0.4686(4) 0.0246(14) Uani 1 1 d . . . . .
C12 C 0.6950(4) 0.1016(7) 0.4036(4) 0.0241(14) Uani 1 1 d . . . . .
C13 C 0.6556(4) -0.0283(7) 0.4116(4) 0.0256(15) Uani 1 1 d . . . . .
C14 C 0.6566(5) -0.0831(7) 0.4855(4) 0.0266(15) Uani 1 1 d . . . . .
C15 C 0.6969(4) -0.0015(7) 0.5487(4) 0.0238(14) Uani 1 1 d . . . . .
C16 C 0.7374(4) 0.1303(7) 0.5432(4) 0.0244(14) Uani 1 1 d . . . . .
C17 C 0.7832(5) 0.2139(8) 0.6155(4) 0.0316(16) Uani 1 1 d . . . . .
C18 C 0.6139(5) -0.2280(8) 0.4946(5) 0.0364(18) Uani 1 1 d . . . . .
C21 C 0.8809(4) 0.5013(7) 0.1150(4) 0.0197(13) Uani 1 1 d . . . . .
C22 C 0.7980(4) 0.4347(6) 0.0905(4) 0.0205(13) Uani 1 1 d . . . . .
C23 C 0.7502(4) 0.4488(6) 0.0150(4) 0.0191(13) Uani 1 1 d . . . . .
C24 C 0.7833(4) 0.5286(6) -0.0382(4) 0.0178(13) Uani 1 1 d . . . . .
C25 C 0.8668(4) 0.5972(7) -0.0119(4) 0.0210(13) Uani 1 1 d . . . . .
C26 C 0.9173(4) 0.5848(7) 0.0641(4) 0.0201(13) Uani 1 1 d . . . . .
C27 C 1.0091(4) 0.6599(7) 0.0894(4) 0.0250(14) Uani 1 1 d . . . . .
C28 C 0.7285(4) 0.5438(7) -0.1211(4) 0.0240(14) Uani 1 1 d . . . . .
C31 C 0.6175(4) 0.2413(6) 0.2061(4) 0.0180(13) Uani 1 1 d . . . . .
C32 C 0.6302(4) 0.2387(6) 0.2858(4) 0.0208(14) Uani 1 1 d . . . . .
C33 C 0.5749(5) 0.3237(7) 0.3239(4) 0.0245(15) Uani 1 1 d . . . . .
C34 C 0.5098(4) 0.4098(7) 0.2828(4) 0.0259(15) Uani 1 1 d . . . . .
C35 C 0.4273(4) 0.5042(7) 0.1567(4) 0.0262(15) Uani 1 1 d . . . . .
C36 C 0.4149(5) 0.5099(8) 0.0786(5) 0.0305(16) Uani 1 1 d . . . . .
C37 C 0.4681(4) 0.4268(7) 0.0390(4) 0.0272(15) Uani 1 1 d . . . . .
C38 C 0.5330(4) 0.3374(7) 0.0799(4) 0.0200(13) Uani 1 1 d . . . . .
C39 C 0.5491(4) 0.3300(6) 0.1617(4) 0.0179(13) Uani 1 1 d . . . . .
C310 C 0.4949(4) 0.4166(7) 0.2009(4) 0.0203(13) Uani 1 1 d . . . . .
C41 C 0.6747(4) 0.1509(6) 0.1661(3) 0.0155(12) Uani 1 1 d . . . . .
C42 C 0.7429(4) 0.2107(6) 0.1350(3) 0.0183(13) Uani 1 1 d . . . . .
C43 C 0.7946(4) 0.1265(7) 0.0945(4) 0.0233(14) Uani 1 1 d . . . . .
C44 C 0.7796(4) -0.0165(7) 0.0856(4) 0.0240(14) Uani 1 1 d . . . . .
C45 C 0.6962(5) -0.2309(7) 0.1105(4) 0.0276(16) Uani 1 1 d . . . . .
C46 C 0.6307(5) -0.2922(8) 0.1409(5) 0.0321(16) Uani 1 1 d . . . . .
C47 C 0.5779(5) -0.2112(8) 0.1808(4) 0.0298(16) Uani 1 1 d . . . . .
C48 C 0.5903(4) -0.0675(7) 0.1889(4) 0.0205(13) Uani 1 1 d . . . . .
C49 C 0.6592(4) 0.0014(7) 0.1584(3) 0.0178(12) Uani 1 1 d . . . . .
C410 C 0.7127(4) -0.0827(7) 0.1185(3) 0.0187(13) Uani 1 1 d . . . . .
C171 C 0.8844(6) 0.2260(11) 0.6167(5) 0.050(2) Uani 1 1 d . . . . .
H17A H 0.8931 0.2727 0.5692 0.075 Uiso 1 1 calc R U . . .
H17B H 0.9112 0.1310 0.6200 0.075 Uiso 1 1 calc R U . . .
H17C H 0.9138 0.2820 0.6618 0.075 Uiso 1 1 calc R U . . .
C172 C 0.7727(6) 0.1412(10) 0.6897(4) 0.044(2) Uani 1 1 d . . . . .
H17D H 0.8027 0.1978 0.7343 0.066 Uiso 1 1 calc R U . . .
H17E H 0.8005 0.0469 0.6925 0.066 Uiso 1 1 calc R U . . .
H17F H 0.7083 0.1319 0.6904 0.066 Uiso 1 1 calc R U . . .
C173 C 0.7424(6) 0.3627(9) 0.6141(5) 0.044(2) Uani 1 1 d . . . . .
H17G H 0.7484 0.4113 0.5663 0.066 Uiso 1 1 calc R U . . .
H17H H 0.7744 0.4167 0.6590 0.066 Uiso 1 1 calc R U . . .
H17I H 0.6782 0.3555 0.6160 0.066 Uiso 1 1 calc R U . . .
C181 C 0.5122(6) -0.2184(11) 0.4628(7) 0.067(3) Uani 1 1 d . . . . .
H18A H 0.5009 -0.1866 0.4087 0.100 Uiso 1 1 calc R U . . .
H18B H 0.4855 -0.1505 0.4936 0.100 Uiso 1 1 calc R U . . .
H18C H 0.4847 -0.3119 0.4655 0.100 Uiso 1 1 calc R U . . .
C182 C 0.6301(6) -0.2776(9) 0.5791(5) 0.046(2) Uani 1 1 d . . . . .
H18D H 0.6016 -0.3703 0.5816 0.069 Uiso 1 1 calc R U . . .
H18E H 0.6038 -0.2088 0.6097 0.069 Uiso 1 1 calc R U . . .
H18F H 0.6953 -0.2853 0.6000 0.069 Uiso 1 1 calc R U . . .
C183 C 0.6565(7) -0.3397(9) 0.4500(5) 0.052(2) Uani 1 1 d . . . . .
H18G H 0.6478 -0.3118 0.3955 0.079 Uiso 1 1 calc R U . . .
H18H H 0.6276 -0.4318 0.4538 0.079 Uiso 1 1 calc R U . . .
H18I H 0.7214 -0.3470 0.4724 0.079 Uiso 1 1 calc R U . . .
C271 C 1.0332(5) 0.7470(10) 0.0222(5) 0.046(2) Uani 1 1 d . . . . .
H27A H 1.0357 0.6838 -0.0214 0.069 Uiso 1 1 calc R U . . .
H27B H 1.0923 0.7923 0.0398 0.069 Uiso 1 1 calc R U . . .
H27C H 0.9870 0.8199 0.0057 0.069 Uiso 1 1 calc R U . . .
C272 C 1.0848(5) 0.5508(9) 0.1151(5) 0.042(2) Uani 1 1 d . . . . .
H27D H 1.0861 0.4848 0.0725 0.063 Uiso 1 1 calc R U . . .
H27E H 1.0734 0.4981 0.1600 0.063 Uiso 1 1 calc R U . . .
H27F H 1.1431 0.5999 0.1292 0.063 Uiso 1 1 calc R U . . .
C273 C 1.0060(5) 0.7634(8) 0.1555(4) 0.0339(17) Uani 1 1 d . . . . .
H27G H 0.9575 0.8326 0.1386 0.051 Uiso 1 1 calc R U . . .
H27H H 1.0642 0.8130 0.1698 0.051 Uiso 1 1 calc R U . . .
H27I H 0.9945 0.7110 0.2004 0.051 Uiso 1 1 calc R U . . .
C281 C 0.7797(6) 0.6212(11) -0.1733(4) 0.047(2) Uani 1 1 d . . . . .
H28A H 0.7419 0.6277 -0.2256 0.070 Uiso 1 1 calc R U . . .
H28B H 0.8354 0.5694 -0.1752 0.070 Uiso 1 1 calc R U . . .
H28C H 0.7949 0.7168 -0.1530 0.070 Uiso 1 1 calc R U . . .
C282 C 0.6401(5) 0.6214(9) -0.1196(4) 0.0364(18) Uani 1 1 d . . . . .
H28D H 0.6069 0.5700 -0.0860 0.055 Uiso 1 1 calc R U . . .
H28E H 0.6031 0.6262 -0.1722 0.055 Uiso 1 1 calc R U . . .
H28F H 0.6535 0.7176 -0.0995 0.055 Uiso 1 1 calc R U . . .
C283 C 0.7053(6) 0.3953(9) -0.1557(4) 0.040(2) Uani 1 1 d . . . . .
H28G H 0.6717 0.3424 -0.1230 0.060 Uiso 1 1 calc R U . . .
H28H H 0.7614 0.3446 -0.1580 0.060 Uiso 1 1 calc R U . . .
H28I H 0.6682 0.4042 -0.2081 0.060 Uiso 1 1 calc R U . . .
C51 C 0.9460(14) 0.055(2) 0.3440(12) 0.135(7) Uani 1 1 d . U . . .
C52 C 0.9937(15) 0.121(2) 0.2931(13) 0.140(8) Uani 1 1 d . U . . .
H52 H 0.9812 0.0901 0.2406 0.169 Uiso 1 1 calc R U . . .
C53 C 1.0608(15) 0.232(2) 0.3152(13) 0.133(7) Uani 1 1 d . U . . .
H53 H 1.0911 0.2760 0.2792 0.159 Uiso 1 1 calc R U . . .
C54 C 1.0773(14) 0.271(2) 0.3942(17) 0.163(8) Uani 1 1 d . U . . .
H54 H 1.1229 0.3393 0.4123 0.196 Uiso 1 1 calc R U . . .
C55 C 1.0294(12) 0.212(3) 0.4482(14) 0.150(8) Uani 1 1 d . U . . .
H55 H 1.0398 0.2465 0.4999 0.180 Uiso 1 1 calc R U . . .
C56 C 0.9631(12) 0.097(2) 0.4228(8) 0.124(7) Uani 1 1 d . U . . .
H56 H 0.9330 0.0517 0.4585 0.149 Uiso 1 1 calc R U . . .
C57 C 0.8847(9) -0.0506(17) 0.3167(11) 0.122(7) Uani 1 1 d . . . . .
H57A H 0.8424 -0.0171 0.2703 0.183 Uiso 1 1 calc R U . . .
H57B H 0.8511 -0.0755 0.3567 0.183 Uiso 1 1 calc R U . . .
H57C H 0.9170 -0.1343 0.3038 0.183 Uiso 1 1 calc R U . . .
O6 O 0.8530(5) 0.3995(8) 0.3281(5) 0.073(2) Uani 1 1 d . . . . .
H6 H 0.9015 0.3535 0.3334 0.088 Uiso 1 1 calc R U . . .
C6 C 0.8707(14) 0.533(2) 0.3624(12) 0.179(12) Uani 1 1 d . . . . .
H6A H 0.8887 0.5227 0.4187 0.269 Uiso 1 1 calc R U . . .
H6B H 0.8161 0.5920 0.3496 0.269 Uiso 1 1 calc R U . . .
H6C H 0.9197 0.5790 0.3427 0.269 Uiso 1 1 calc R U . . .
H1N H 0.731(6) 0.100(9) 0.304(5) 0.05(2) Uiso 1 1 d . . . . .
H2O H 0.901(6) 0.431(10) 0.211(5) 0.04(3) Uiso 1 1 d . . . . .
H2N H 0.738(5) 0.402(8) 0.177(4) 0.03(2) Uiso 1 1 d . . . . .
H13 H 0.623(5) -0.077(8) 0.360(4) 0.03(2) Uiso 1 1 d . . . . .
H15 H 0.700(4) -0.032(7) 0.597(4) 0.012(15) Uiso 1 1 d . . . . .
H23 H 0.691(4) 0.399(7) -0.001(3) 0.011(15) Uiso 1 1 d . . . . .
H25 H 0.894(4) 0.665(8) -0.048(4) 0.023(17) Uiso 1 1 d . . . . .
H33 H 0.584(4) 0.319(6) 0.376(4) 0.009(15) Uiso 1 1 d . . . . .
H34 H 0.480(4) 0.469(8) 0.315(4) 0.023(18) Uiso 1 1 d . . . . .
H35 H 0.394(6) 0.559(11) 0.184(5) 0.06(3) Uiso 1 1 d . . . . .
H36 H 0.371(6) 0.554(10) 0.051(5) 0.05(3) Uiso 1 1 d . . . . .
H37 H 0.453(5) 0.429(7) -0.016(4) 0.026(19) Uiso 1 1 d . . . . .
H38 H 0.564(4) 0.276(7) 0.053(4) 0.012(16) Uiso 1 1 d . . . . .
H43 H 0.837(5) 0.174(8) 0.074(4) 0.026(19) Uiso 1 1 d . . . . .
H44 H 0.820(6) -0.071(9) 0.057(5) 0.05(2) Uiso 1 1 d . . . . .
H45 H 0.729(5) -0.277(9) 0.089(5) 0.03(2) Uiso 1 1 d . . . . .
H46 H 0.619(5) -0.387(9) 0.140(4) 0.03(2) Uiso 1 1 d . . . . .
H47 H 0.531(5) -0.249(9) 0.201(5) 0.04(2) Uiso 1 1 d . . . . .
H48 H 0.557(4) -0.010(8) 0.212(4) 0.019(17) Uiso 1 1 d . . . . .

loop_
_atom_site_aniso_label
_atom_site_aniso_U_11
_atom_site_aniso_U_22
_atom_site_aniso_U_33
_atom_site_aniso_U_23
_atom_site_aniso_U_13
_atom_site_aniso_U_12
O1 0.050(3) 0.029(3) 0.026(3) 0.000(2) 0.009(2) -0.010(2)
N1 0.032(3) 0.034(3) 0.010(3) 0.005(2) 0.004(2) 0.015(3)
O2 0.037(3) 0.040(3) 0.030(3) 0.013(2) -0.002(2) -0.019(3)
N2 0.035(3) 0.018(3) 0.020(3) 0.000(2) 0.013(3) -0.008(2)
C11 0.029(3) 0.021(3) 0.026(4) 0.002(3) 0.009(3) 0.000(3)
C12 0.025(3) 0.028(4) 0.020(3) 0.001(3) 0.005(3) 0.006(3)
C13 0.026(3) 0.028(4) 0.024(4) -0.009(3) 0.005(3) 0.002(3)
C14 0.029(3) 0.021(3) 0.031(4) -0.005(3) 0.010(3) 0.003(3)
C15 0.032(3) 0.029(4) 0.013(3) 0.004(3) 0.009(3) 0.006(3)
C16 0.023(3) 0.029(4) 0.021(4) -0.004(3) 0.003(3) 0.003(3)
C17 0.033(4) 0.037(4) 0.022(4) -0.007(3) 0.000(3) -0.002(3)
C18 0.042(4) 0.023(4) 0.047(5) -0.001(3) 0.018(4) -0.006(3)
C21 0.022(3) 0.021(3) 0.015(3) 0.003(3) 0.001(2) -0.002(3)
C22 0.024(3) 0.014(3) 0.026(4) -0.001(3) 0.010(3) -0.004(2)
C23 0.018(3) 0.018(3) 0.021(3) -0.006(3) 0.004(3) -0.001(2)
C24 0.017(3) 0.017(3) 0.020(3) -0.001(2) 0.004(2) 0.004(2)
C25 0.021(3) 0.020(3) 0.024(4) 0.001(3) 0.009(3) 0.001(3)
C26 0.018(3) 0.020(3) 0.022(3) 0.000(3) 0.004(3) -0.002(2)
C27 0.019(3) 0.029(4) 0.026(4) 0.003(3) 0.003(3) -0.009(3)
C28 0.022(3) 0.028(4) 0.020(3) -0.004(3) 0.001(3) 0.004(3)
C31 0.020(3) 0.010(3) 0.025(4) -0.003(2) 0.007(3) -0.005(2)
C32 0.025(3) 0.017(3) 0.018(3) 0.002(3) 0.001(3) -0.001(2)
C33 0.030(4) 0.028(4) 0.016(4) -0.004(3) 0.006(3) 0.003(3)
C34 0.029(3) 0.018(3) 0.033(4) -0.005(3) 0.010(3) 0.001(3)
C35 0.022(3) 0.019(3) 0.036(4) 0.001(3) 0.003(3) 0.001(3)
C36 0.022(3) 0.025(4) 0.041(5) 0.007(3) 0.000(3) 0.000(3)
C37 0.026(3) 0.029(4) 0.021(4) 0.007(3) -0.006(3) -0.010(3)
C38 0.022(3) 0.020(3) 0.017(3) -0.001(3) 0.001(3) -0.008(3)
C39 0.016(3) 0.011(3) 0.026(4) 0.002(2) 0.003(2) -0.004(2)
C310 0.021(3) 0.016(3) 0.022(3) -0.002(3) 0.002(3) -0.004(2)
C41 0.017(3) 0.019(3) 0.010(3) 0.000(2) 0.001(2) 0.001(2)
C42 0.021(3) 0.018(3) 0.013(3) 0.001(2) -0.002(2) -0.004(2)
C43 0.021(3) 0.024(4) 0.027(4) 0.002(3) 0.009(3) 0.000(3)
C44 0.025(3) 0.027(4) 0.022(4) 0.000(3) 0.010(3) 0.004(3)
C45 0.032(4) 0.015(3) 0.034(4) -0.006(3) 0.001(3) 0.005(3)
C46 0.041(4) 0.015(3) 0.038(4) 0.000(3) 0.003(3) -0.007(3)
C47 0.035(4) 0.020(3) 0.036(4) -0.002(3) 0.010(3) -0.011(3)
C48 0.025(3) 0.020(3) 0.016(3) -0.002(3) 0.005(3) -0.004(3)
C49 0.024(3) 0.017(3) 0.011(3) 0.002(2) 0.000(2) 0.000(2)
C410 0.021(3) 0.017(3) 0.015(3) -0.005(3) -0.001(2) 0.000(2)
C171 0.041(5) 0.069(6) 0.036(5) -0.014(4) -0.001(4) -0.010(4)
C172 0.065(6) 0.051(5) 0.013(4) -0.006(4) 0.003(3) 0.000(4)
C173 0.057(5) 0.038(5) 0.033(5) -0.014(4) 0.003(4) 0.001(4)
C181 0.044(5) 0.055(6) 0.098(8) 0.013(6) 0.007(5) -0.020(5)
C182 0.067(6) 0.031(4) 0.048(5) 0.004(4) 0.026(4) -0.004(4)
C183 0.083(7) 0.030(4) 0.047(5) -0.005(4) 0.019(5) -0.003(4)
C271 0.031(4) 0.061(6) 0.045(5) 0.009(4) 0.006(3) -0.027(4)
C272 0.021(4) 0.042(5) 0.058(5) -0.004(4) -0.004(3) 0.000(3)
C273 0.030(4) 0.026(4) 0.042(5) -0.005(3) -0.002(3) -0.005(3)
C281 0.049(5) 0.075(6) 0.014(4) 0.012(4) 0.001(3) -0.006(4)
C282 0.031(4) 0.041(5) 0.032(4) -0.004(3) -0.004(3) 0.015(3)
C283 0.050(5) 0.042(5) 0.022(4) -0.013(3) -0.005(3) 0.012(4)
C51 0.145(15) 0.113(13) 0.148(16) 0.015(13) 0.033(13) 0.089(13)
C52 0.156(16) 0.135(16) 0.157(16) 0.068(14) 0.095(14) 0.066(13)
C53 0.162(17) 0.111(14) 0.147(16) 0.026(13) 0.084(15) 0.031(13)
C54 0.117(14) 0.134(17) 0.26(3) 0.035(19) 0.081(17) 0.001(12)
C55 0.095(12) 0.167(19) 0.19(2) 0.014(16) 0.035(13) -0.016(13)
C56 0.134(13) 0.168(17) 0.060(8) -0.022(10) -0.004(8) 0.082(13)
C57 0.058(8) 0.083(10) 0.21(2) -0.022(11) -0.018(10) 0.010(7)
O6 0.080(5) 0.071(5) 0.070(5) 0.005(4) 0.017(4) -0.014(4)
C6 0.186(18) 0.20(2) 0.189(18) -0.149(17) 0.135(16) -0.144(17)

loop_
_atom_type_symbol
_atom_type_description
_atom_type_scat_dispersion_real
_atom_type_scat_dispersion_imag
_atom_type_scat_source
C C 0.0033 0.0016 'International Tables Vol C Tables 4.2.6.8 and 6.1.1.4'
H H 0.0000 0.0000 'International Tables Vol C Tables 4.2.6.8 and 6.1.1.4'
N N 0.0061 0.0033 'International Tables Vol C Tables 4.2.6.8 and 6.1.1.4'
O O 0.0106 0.0060 'International Tables Vol C Tables 4.2.6.8 and 6.1.1.4'

loop_
_geom_angle_atom_site_label_1
_geom_angle_atom_site_label_2
_geom_angle_atom_site_label_3
_geom_angle
_geom_angle_site_symmetry_1
_geom_angle_site_symmetry_3
_geom_angle_publ_flag
C11 O1 H1O 109.5 . . ?
C32 N1 C12 121.7(5) . . ?
C32 N1 H1N 119(5) . . ?
C12 N1 H1N 111(5) . . ?
C21 O2 H2O 109(6) . . ?
C42 N2 C22 120.6(5) . . ?
C42 N2 H2N 119(5) . . ?
C22 N2 H2N 116(5) . . ?
O1 C11 C16 120.7(6) . . ?
O1 C11 C12 119.2(6) . . ?
C16 C11 C12 120.2(6) . . ?
C13 C12 C11 121.2(6) . . ?
C13 C12 N1 121.4(6) . . ?
C11 C12 N1 117.3(6) . . ?
C12 C13 C14 120.1(6) . . ?
C12 C13 H13 116(4) . . ?
C14 C13 H13 124(4) . . ?
C15 C14 C13 117.6(6) . . ?
C15 C14 C18 122.2(6) . . ?
C13 C14 C18 120.2(6) . . ?
C14 C15 C16 124.2(6) . . ?
C14 C15 H15 121(4) . . ?
C16 C15 H15 115(4) . . ?
C15 C16 C11 116.9(6) . . ?
C15 C16 C17 121.7(6) . . ?
C11 C16 C17 121.4(6) . . ?
C172 C17 C171 107.8(7) . . ?
C172 C17 C173 108.4(6) . . ?
C171 C17 C173 109.3(7) . . ?
C172 C17 C16 112.0(6) . . ?
C171 C17 C16 109.0(6) . . ?
C173 C17 C16 110.3(6) . . ?
C181 C18 C182 108.7(7) . . ?
C181 C18 C14 108.8(7) . . ?
C182 C18 C14 112.8(7) . . ?
C181 C18 C183 110.5(8) . . ?
C182 C18 C183 106.8(7) . . ?
C14 C18 C183 109.1(6) . . ?
O2 C21 C22 119.7(6) . . ?
O2 C21 C26 119.8(5) . . ?
C22 C21 C26 120.5(6) . . ?
C23 C22 C21 120.9(6) . . ?
C23 C22 N2 122.1(6) . . ?
C21 C22 N2 117.0(6) . . ?
C24 C23 C22 121.2(6) . . ?
C24 C23 H23 120(3) . . ?
C22 C23 H23 119(3) . . ?
C23 C24 C25 117.1(6) . . ?
C23 C24 C28 120.1(5) . . ?
C25 C24 C28 122.8(6) . . ?
C26 C25 C24 123.3(6) . . ?
C26 C25 H25 115(4) . . ?
C24 C25 H25 121(4) . . ?
C21 C26 C25 117.0(5) . . ?
C21 C26 C27 121.8(6) . . ?
C25 C26 C27 121.1(5) . . ?
C273 C27 C272 110.0(6) . . ?
C273 C27 C26 110.3(5) . . ?
C272 C27 C26 110.3(6) . . ?
C273 C27 C271 107.2(6) . . ?
C272 C27 C271 107.6(6) . . ?
C26 C27 C271 111.4(6) . . ?
C281 C28 C282 109.9(6) . . ?
C281 C28 C24 112.7(6) . . ?
C282 C28 C24 109.2(5) . . ?
C281 C28 C283 107.6(6) . . ?
C282 C28 C283 108.3(6) . . ?
C24 C28 C283 109.1(6) . . ?
C32 C31 C39 120.0(5) . . ?
C32 C31 C41 120.1(5) . . ?
C39 C31 C41 120.0(5) . . ?
C31 C32 N1 119.7(6) . . ?
C31 C32 C33 120.1(6) . . ?
N1 C32 C33 120.2(6) . . ?
C34 C33 C32 120.9(6) . . ?
C34 C33 H33 121(4) . . ?
C32 C33 H33 118(4) . . ?
C33 C34 C310 120.9(6) . . ?
C33 C34 H34 113(4) . . ?
C310 C34 H34 125(4) . . ?
C36 C35 C310 121.1(7) . . ?
C36 C35 H35 122(6) . . ?
C310 C35 H35 117(6) . . ?
C35 C36 C37 120.8(7) . . ?
C35 C36 H36 122(6) . . ?
C37 C36 H36 117(6) . . ?
C38 C37 C36 119.8(7) . . ?
C38 C37 H37 123(4) . . ?
C36 C37 H37 117(4) . . ?
C37 C38 C39 121.1(6) . . ?
C37 C38 H38 119(4) . . ?
C39 C38 H38 120(4) . . ?
C38 C39 C31 122.6(6) . . ?
C38 C39 C310 118.1(5) . . ?
C31 C39 C310 119.3(5) . . ?
C35 C310 C34 122.2(6) . . ?
C35 C310 C39 119.0(6) . . ?
C34 C310 C39 118.8(6) . . ?
C42 C41 C49 118.9(5) . . ?
C42 C41 C31 120.5(5) . . ?
C49 C41 C31 120.6(5) . . ?
C41 C42 N2 119.8(6) . . ?
C41 C42 C43 120.6(6) . . ?
N2 C42 C43 119.5(6) . . ?
C44 C43 C42 121.1(6) . . ?
C44 C43 H43 123(5) . . ?
C42 C43 H43 116(5) . . ?
C43 C44 C410 120.3(6) . . ?
C43 C44 H44 117(5) . . ?
C410 C44 H44 123(5) . . ?
C46 C45 C410 120.7(7) . . ?
C46 C45 H45 122(6) . . ?
C410 C45 H45 118(6) . . ?
C45 C46 C47 120.6(7) . . ?
C45 C46 H46 125(5) . . ?
C47 C46 H46 115(5) . . ?
C48 C47 C46 120.9(7) . . ?
C48 C47 H47 116(5) . . ?
C46 C47 H47 123(5) . . ?
C47 C48 C49 120.4(6) . . ?
C47 C48 H48 125(4) . . ?
C49 C48 H48 115(4) . . ?
C410 C49 C48 118.0(6) . . ?
C410 C49 C41 120.0(5) . . ?
C48 C49 C41 122.0(6) . . ?
C44 C410 C49 119.1(6) . . ?
C44 C410 C45 121.4(6) . . ?
C49 C410 C45 119.5(6) . . ?
C17 C171 H17A 109.5 . . ?
C17 C171 H17B 109.5 . . ?
H17A C171 H17B 109.5 . . ?
C17 C171 H17C 109.5 . . ?
H17A C171 H17C 109.5 . . ?
H17B C171 H17C 109.5 . . ?
C17 C172 H17D 109.5 . . ?
C17 C172 H17E 109.5 . . ?
H17D C172 H17E 109.5 . . ?
C17 C172 H17F 109.5 . . ?
H17D C172 H17F 109.5 . . ?
H17E C172 H17F 109.5 . . ?
C17 C173 H17G 109.5 . . ?
C17 C173 H17H 109.5 . . ?
H17G C173 H17H 109.5 . . ?
C17 C173 H17I 109.5 . . ?
H17G C173 H17I 109.5 . . ?
H17H C173 H17I 109.5 . . ?
C18 C181 H18A 109.5 . . ?
C18 C181 H18B 109.5 . . ?
H18A C181 H18B 109.5 . . ?
C18 C181 H18C 109.5 . . ?
H18A C181 H18C 109.5 . . ?
H18B C181 H18C 109.5 . . ?
C18 C182 H18D 109.5 . . ?
C18 C182 H18E 109.5 . . ?
H18D C182 H18E 109.5 . . ?
C18 C182 H18F 109.5 . . ?
H18D C182 H18F 109.5 . . ?
H18E C182 H18F 109.5 . . ?
C18 C183 H18G 109.5 . . ?
C18 C183 H18H 109.5 . . ?
H18G C183 H18H 109.5 . . ?
C18 C183 H18I 109.5 . . ?
H18G C183 H18I 109.5 . . ?
H18H C183 H18I 109.5 . . ?
C27 C271 H27A 109.5 . . ?
C27 C271 H27B 109.5 . . ?
H27A C271 H27B 109.5 . . ?
C27 C271 H27C 109.5 . . ?
H27A C271 H27C 109.5 . . ?
H27B C271 H27C 109.5 . . ?
C27 C272 H27D 109.5 . . ?
C27 C272 H27E 109.5 . . ?
H27D C272 H27E 109.5 . . ?
C27 C272 H27F 109.5 . . ?
H27D C272 H27F 109.5 . . ?
H27E C272 H27F 109.5 . . ?
C27 C273 H27G 109.5 . . ?
C27 C273 H27H 109.5 . . ?
H27G C273 H27H 109.5 . . ?
C27 C273 H27I 109.5 . . ?
H27G C273 H27I 109.5 . . ?
H27H C273 H27I 109.5 . . ?
C28 C281 H28A 109.5 . . ?
C28 C281 H28B 109.5 . . ?
H28A C281 H28B 109.5 . . ?
C28 C281 H28C 109.5 . . ?
H28A C281 H28C 109.5 . . ?
H28B C281 H28C 109.5 . . ?
C28 C282 H28D 109.5 . . ?
C28 C282 H28E 109.5 . . ?
H28D C282 H28E 109.5 . . ?
C28 C282 H28F 109.5 . . ?
H28D C282 H28F 109.5 . . ?
H28E C282 H28F 109.5 . . ?
C28 C283 H28G 109.5 . . ?
C28 C283 H28H 109.5 . . ?
H28G C283 H28H 109.5 . . ?
C28 C283 H28I 109.5 . . ?
H28G C283 H28I 109.5 . . ?
H28H C283 H28I 109.5 . . ?
C57 C51 C52 119(2) . . ?
C57 C51 C56 121(2) . . ?
C52 C51 C56 119(2) . . ?
C51 C52 C53 125(2) . . ?
C51 C52 H52 117.7 . . ?
C53 C52 H52 117.7 . . ?
C54 C53 C52 115(2) . . ?
C54 C53 H53 122.6 . . ?
C52 C53 H53 122.6 . . ?
C53 C54 C55 124(2) . . ?
C53 C54 H54 118.2 . . ?
C55 C54 H54 118.2 . . ?
C54 C55 C56 119(2) . . ?
C54 C55 H55 120.4 . . ?
C56 C55 H55 120.4 . . ?
C51 C56 C55 118(2) . . ?
C51 C56 H56 120.9 . . ?
C55 C56 H56 120.9 . . ?
C51 C57 H57A 109.5 . . ?
C51 C57 H57B 109.5 . . ?
H57A C57 H57B 109.5 . . ?
C51 C57 H57C 109.5 . . ?
H57A C57 H57C 109.5 . . ?
H57B C57 H57C 109.5 . . ?
C6 O6 H6 109.5 . . ?
O6 C6 H6A 109.5 . . ?
O6 C6 H6B 109.5 . . ?
H6A C6 H6B 109.5 . . ?
O6 C6 H6C 109.5 . . ?
H6A C6 H6C 109.5 . . ?
H6B C6 H6C 109.5 . . ?

loop_
_geom_bond_atom_site_label_1
_geom_bond_atom_site_label_2
_geom_bond_distance
_geom_bond_site_symmetry_2
_geom_bond_publ_flag
O1 C11 1.363(8) . ?
O1 H1O 0.8400 . ?
N1 C32 1.398(8) . ?
N1 C12 1.430(8) . ?
N1 H1N 0.89(9) . ?
O2 C21 1.369(8) . ?
O2 H2O 0.78(9) . ?
N2 C42 1.399(8) . ?
N2 C22 1.432(8) . ?
N2 H2N 0.85(8) . ?
C11 C16 1.397(9) . ?
C11 C12 1.403(9) . ?
C12 C13 1.382(10) . ?
C13 C14 1.399(10) . ?
C13 H13 1.04(8) . ?
C14 C15 1.387(10) . ?
C14 C18 1.534(10) . ?
C15 C16 1.397(10) . ?
C15 H15 0.90(7) . ?
C16 C17 1.537(9) . ?
C17 C172 1.515(11) . ?
C17 C171 1.529(11) . ?
C17 C173 1.530(11) . ?
C18 C181 1.524(12) . ?
C18 C182 1.533(11) . ?
C18 C183 1.535(11) . ?
C21 C22 1.388(8) . ?
C21 C26 1.391(8) . ?
C22 C23 1.383(9) . ?
C23 C24 1.376(9) . ?
C23 H23 1.00(6) . ?
C24 C25 1.406(9) . ?
C24 C28 1.529(9) . ?
C25 C26 1.404(9) . ?
C25 H25 1.05(7) . ?
C26 C27 1.537(8) . ?
C27 C273 1.528(10) . ?
C27 C272 1.534(10) . ?
C27 C271 1.547(10) . ?
C28 C281 1.508(10) . ?
C28 C282 1.529(9) . ?
C28 C283 1.539(10) . ?
C31 C32 1.379(9) . ?
C31 C39 1.430(8) . ?
C31 C41 1.491(8) . ?
C32 C33 1.424(9) . ?
C33 C34 1.362(10) . ?
C33 H33 0.91(6) . ?
C34 C310 1.416(10) . ?
C34 H34 0.98(7) . ?
C35 C36 1.352(11) . ?
C35 C310 1.415(9) . ?
C35 H35 0.93(9) . ?
C36 C37 1.408(11) . ?
C36 H36 0.85(9) . ?
C37 C38 1.378(9) . ?
C37 H37 0.94(7) . ?
C38 C39 1.414(9) . ?
C38 H38 0.94(6) . ?
C39 C310 1.433(8) . ?
C41 C42 1.385(8) . ?
C41 C49 1.431(8) . ?
C42 C43 1.409(9) . ?
C43 C44 1.370(10) . ?
C43 H43 0.92(7) . ?
C44 C410 1.411(9) . ?
C44 H44 1.01(9) . ?
C45 C46 1.350(10) . ?
C45 C410 1.422(9) . ?
C45 H45 0.81(8) . ?
C46 C47 1.397(11) . ?
C46 H46 0.91(8) . ?
C47 C48 1.371(10) . ?
C47 H47 0.93(8) . ?
C48 C49 1.425(9) . ?
C48 H48 0.89(7) . ?
C49 C410 1.419(8) . ?
C171 H17A 0.9800 . ?
C171 H17B 0.9800 . ?
C171 H17C 0.9800 . ?
C172 H17D 0.9800 . ?
C172 H17E 0.9800 . ?
C172 H17F 0.9800 . ?
C173 H17G 0.9800 . ?
C173 H17H 0.9800 . ?
C173 H17I 0.9800 . ?
C181 H18A 0.9800 . ?
C181 H18B 0.9800 . ?
C181 H18C 0.9800 . ?
C182 H18D 0.9800 . ?
C182 H18E 0.9800 . ?
C182 H18F 0.9800 . ?
C183 H18G 0.9800 . ?
C183 H18H 0.9800 . ?
C183 H18I 0.9800 . ?
C271 H27A 0.9800 . ?
C271 H27B 0.9800 . ?
C271 H27C 0.9800 . ?
C272 H27D 0.9800 . ?
C272 H27E 0.9800 . ?
C272 H27F 0.9800 . ?
C273 H27G 0.9800 . ?
C273 H27H 0.9800 . ?
C273 H27I 0.9800 . ?
C281 H28A 0.9800 . ?
C281 H28B 0.9800 . ?
C281 H28C 0.9800 . ?
C282 H28D 0.9800 . ?
C282 H28E 0.9800 . ?
C282 H28F 0.9800 . ?
C283 H28G 0.9800 . ?
C283 H28H 0.9800 . ?
C283 H28I 0.9800 . ?
C51 C57 1.38(2) . ?
C51 C52 1.41(2) . ?
C51 C56 1.42(2) . ?
C52 C53 1.46(3) . ?
C52 H52 0.9500 . ?
C53 C54 1.41(3) . ?
C53 H53 0.9500 . ?
C54 C55 1.42(3) . ?
C54 H54 0.9500 . ?
C55 C56 1.48(3) . ?
C55 H55 0.9500 . ?
C56 H56 0.9500 . ?
C57 H57A 0.9800 . ?
C57 H57B 0.9800 . ?
C57 H57C 0.9800 . ?
O6 C6 1.401(16) . ?
O6 H6 0.8400 . ?
C6 H6A 0.9800 . ?
C6 H6B 0.9800 . ?
C6 H6C 0.9800 . ?
